data_2006972
loop_
_publ_author_name
'Restrepo, Gerson F.'
'Barnes, Charles L.'
'C\'adiz, Mayra E.'
'Olivero, Eneida'
'Huang, Songping D.'

_publ_section_title
;
 <i>cis</i>-Diamminechloro(2,5-dimethylbenzoxazole-<i>N</i>^1^)platinum(II)
 Nitrate
;
_journal_issue 1
_journal_name_full 'Acta Crystallographica Section C'
_journal_page_first 15
_journal_page_last 16
_journal_paper_doi 10.1107/S0108270197011116
_journal_volume 54
_journal_year 1998
_chemical_formula_iupac '[Pt Cl (N H3)2 (C9 H9 N1 O1)] N1 O3'
_chemical_formula_moiety 'C9 H15 Cl N4 O4 Pt'
_chemical_formula_sum 'C9 H15 Cl N4 O4 Pt'
_chemical_formula_weight 473.78
_space_group_IT_number 33
_symmetry_cell_setting orthorhombic
_symmetry_space_group_name_Hall 'P 2c -2n'
_symmetry_space_group_name_H-M 'P n a 21'
_cell_angle_alpha 90
_cell_angle_beta 90
_cell_angle_gamma 90
_cell_formula_units_Z 4
_cell_length_a 7.6750(10)
_cell_length_b 25.400(7)
_cell_length_c 7.270(2)
_cell_measurement_reflns_used 25
_cell_measurement_temperature 295.2
_cell_measurement_theta_max 15.0
_cell_measurement_theta_min 10.0
_cell_volume 1417.3(6)
_computing_cell_refinement 'CAD-4/PC Software'
_computing_data_collection 'CAD-4/PC Software (Enraf-Nonius, 1991)'
_computing_data_reduction 'TEXSAN (Molecular Structure Corporation, 1985, 1992)'
_computing_publication_material TEXSAN
_computing_structure_refinement TEXSAN
_computing_structure_solution 'SIR92 (Altomare, Cascarano, Giacovazzo & Guagliardi, 1993)'
_diffrn_ambient_temperature 295.2
_diffrn_measurement_device 'Enraf-Nonius CAD-4'
_diffrn_measurement_method \w--2\q
_diffrn_radiation_monochromator graphite
_diffrn_radiation_source 'X-ray tube'
_diffrn_radiation_type MoK\a
_diffrn_radiation_wavelength 0.7107
_diffrn_reflns_av_R_equivalents 0.030
_diffrn_reflns_limit_h_max 10
_diffrn_reflns_limit_h_min 0
_diffrn_reflns_limit_k_max 35
_diffrn_reflns_limit_k_min 0
_diffrn_reflns_limit_l_max 10
_diffrn_reflns_limit_l_min -10
_diffrn_reflns_number 2811
_diffrn_reflns_theta_max 29.96
_diffrn_reflns_theta_min 2.0
_diffrn_standards_decay_% 0.00
_diffrn_standards_interval_count 200
_diffrn_standards_number 3
_exptl_absorpt_coefficient_mu 10.064
_exptl_absorpt_correction_T_max 0.081
_exptl_absorpt_correction_T_min 0.052
_exptl_absorpt_correction_type '\y scan'
_exptl_absorpt_process_details '(North, Phillips & Mathews, 1968)'
_exptl_crystal_colour 'pale yellow'
_exptl_crystal_density_diffrn 2.220
_exptl_crystal_density_method 'not measured'
_exptl_crystal_description platelet
_exptl_crystal_F_000 896.00
_exptl_crystal_size_max 0.30
_exptl_crystal_size_mid 0.30
_exptl_crystal_size_min 0.25
_refine_diff_density_max 0.90
_refine_diff_density_min -1.00
_refine_ls_extinction_coef '11.342 \\times 10^-5^'
_refine_ls_extinction_method 'Zachariasen (1967) type 2, Gaussian isotropic'
_refine_ls_goodness_of_fit_obs 1.282
_refine_ls_hydrogen_treatment noref
_refine_ls_matrix_type full
_refine_ls_number_parameters 172
_refine_ls_number_reflns 1803
_refine_ls_number_restraints 0
_refine_ls_R_factor_obs .029
_refine_ls_shift/esd_max 0.003
_refine_ls_structure_factor_coef F
_refine_ls_weighting_details 'w = 1/\s^2^(Fo) = 1/[\s^2^~c~(Fo) + p^2^/4Fo^2^], where p = 0.010'
_refine_ls_weighting_scheme calc
_refine_ls_wR_factor_obs .033
_reflns_number_observed 1803
_reflns_number_total 2406
_reflns_observed_criterion I>3\s(I)
_cod_data_source_file ta1154.cif
_cod_data_source_block I
_cod_depositor_comments
;
The following automatic conversions were performed:
'_geom_bond_publ_flag' value 'No' changed to 'no' according to
'/home/saulius/struct/CIF-dictionaries/cif_core.dic' dictionary named
'cif_core.dic' version 2.4.1 from 2010-06-29 (11 times).

Automatic conversion script
Id: cif_fix_enum 1527 2010-12-29 10:47:43Z saulius 

The following automatic conversions were performed:

'_atom_site_thermal_displace_type' tag value 'Uij' was replaced with
'Uani' value 34 times.

Automatic conversion script
Id: cif_fix_values 1646 2011-03-28 12:23:43Z adriana 

The following automatic conversions were performed:

'_geom_bond_publ_flag' value 'No' changed to 'no' according to
/home/saulius/struct/CIF-dictionaries/cif_core.dic dictionary named
'cif_core.dic' version 2.4.1 from 2010-06-29 (11
times).

'_geom_angle_publ_flag' value 'No' changed to 'no' according
to /home/saulius/struct/CIF-dictionaries/cif_core.dic dictionary
named 'cif_core.dic' version 2.4.1 from 2010-06-29 (18 times).

Automatic conversion script
Id: cif_fix_values 1715 2011-07-08 13:25:40Z adriana 

The following automatic conversions were performed:

'_refine_ls_weighting_scheme' value '
w = 1/\s^2^(Fo) = 1/[\s^2^~c~(Fo) + p^2^/4Fo^2^], where p = 0.010'
was changed to 'calc'. New tag '_refine_ls_weighting_details' was
created. The value of the new tag was set to 'w = 1/\s^2^(Fo) =
1/[\s^2^~c~(Fo) + p^2^/4Fo^2^], where p = 0.010'.

Automatic conversion script
Id: cif_fix_values 3143 2015-03-26 13:38:13Z robertas 
;
_cod_original_cell_volume 1417.3(5)
_cod_database_code 2006972

loop_
_symmetry_equiv_pos_as_xyz
'  +x,  +y,  +z'
'  -x,  -y,1/2+z'
1/2-x,1/2+y,1/2+z
'1/2+x,1/2-y,  +z'

loop_
_atom_site_aniso_label
_atom_site_aniso_U_11
_atom_site_aniso_U_22
_atom_site_aniso_U_33
_atom_site_aniso_U_12
_atom_site_aniso_U_13
_atom_site_aniso_U_23
Pt .03480(10) .02480(10) .02580(10) .00290(10) .0039(3) .0011(3)
Cl .0372(8) .0456(10) .049(3) -.0066(8) .0040(10) -.0009(10)
O(1) .045(3) .042(2) .024(3) .000(3) .009(3) -.003(2)
O(2) .104(7) .071(5) .090(7) .009(5) .039(6) -.031(5)
O(3) .122(6) .048(3) .130(10) .015(4) .073(8) .016(5)
O(4) .082(6) .068(5) .047(4) -.001(5) .019(5) .001(4)
N(1) .026(3) .032(2) .033(3) .001(2) .004(3) -.005(2)
N(2) .034(2) .074(5) .044(6) .013(3) -.006(8) -.005(7)
N(3) .048(4) .027(3) .040(4) .007(3) .005(3) -.007(2)
N(4) .042(3) .055(3) .048(5) .007(3) -.007(5) .014(4)
C(1) .029(3) .042(3) .031(3) -.007(3) -.002(3) -.004(3)
C(2) .039(5) .042(3) .030(4) -.004(4) .001(3) -.006(3)
C(3) .035(4) .041(3) .038(3) .004(4) -.010(3) .001(3)
C(4) .038(4) .027(3) .047(4) -.002(3) -.004(4) -.001(3)
C(5) .048(5) .033(3) .041(4) .002(4) .000(4) -.011(3)
C(6) .042(4) .033(3) .024(3) .002(3) -.004(3) -.003(2)
C(7) .030(4) .030(3) .030(3) .003(3) -.004(3) -.007(2)
C(8) .073(7) .041(4) .041(7) -.005(4) .014(4) .003(3)
C(9) .073(7) .050(6) .055(6) -.003(5) .007(5) .030(5)

loop_
_atom_site_label
_atom_site_fract_x
_atom_site_fract_y
_atom_site_fract_z
_atom_site_U_iso_or_equiv
_atom_site_thermal_displace_type
_atom_site_calc_flag
_atom_site_calc_attached_atom
Pt -.20089(3) -.074329(8) -.0102 .02846(6) Uani ? ?
Cl .0947(3) -.06285(8) .0144(6) .0439(7) Uani ? ?
O(1) -.1134(8) -.1903(2) -.4105(8) .0370(10) Uani ? ?
O(2) -.4740(10) -.1277(3) .367(2) .088(3) Uani ? ?
O(3) -.5060(10) -.0461(3) .418(2) .102(4) Uani ? ?
O(4) -.6140(10) -.1006(3) .6070(10) .066(2) Uani ? ?
N(1) -.1720(7) -.1372(3) -.1790(10) .0300(10) Uani ? ?
N(2) -.4654(8) -.0817(3) -.025(4) .051(2) Uani ? ?
N(3) -.2351(9) -.0133(3) .1610(10) .038(2) Uani ? ?
N(4) -.5295(9) -.0930(3) .469(2) .049(2) Uani ? ?
C(1) -.1200(10) -.1408(3) -.3490(10) .034(2) Uani ? ?
C(2) -.2700(10) -.2107(4) .0410(10) .037(2) Uani ? ?
C(3) -.2860(10) -.2647(4) .0520(10) .038(2) Uani ? ?
C(4) -.2470(10) -.2957(3) -.1010(10) .037(2) Uani ? ?
C(5) -.1890(10) -.2758(3) -.2630(10) .041(2) Uani ? ?
C(6) -.1710(10) -.2216(3) -.2680(10) .033(2) Uani ? ?
C(7) -.2100(10) -.1905(3) -.1220(10) .030(2) Uani ? ?
C(8) -.0630(10) -.0980(4) -.4680(10) .051(3) Uani ? ?
C(9) -.342(2) -.2903(4) .229(2) .059(3) Uani ? ?
H(1) -.2981 -.1878 .1437 .0445 Uani ? ?
H(2) -.2608 -.3332 -.0911 .0439 Uani ? ?
H(3) -.1651 -.2980 -.3672 .0488 Uani ? ?
H(4) -.0737 -.0654 -.4054 .0586 Uani ? ?
H(5) .0562 -.1034 -.5011 .0586 Uani ? ?
H(6) -.1321 -.0975 -.5763 .0586 Uani ? ?
H(7) -.3625 -.2645 .3180 .0699 Uani ? ?
H(8) -.4455 -.3104 .2081 .0699 Uani ? ?
H(9) -.2527 -.3140 .2714 .0699 Uani ? ?
H(10) -.4967 -.1107 -.0968 .0647 Uani ? ?
H(11) -.5101 -.0881 .1010 .0647 Uani ? ?
H(12) -.5165 -.0505 -.0672 .0647 Uani ? ?
H(13) -.2946 -.0238 .2682 .0473 Uani ? ?
H(14) -.3009 .0139 .1004 .0473 Uani ? ?
H(15) -.1242 .0013 .1945 .0473 Uani ? ?

loop_
_atom_type_symbol
_atom_type_scat_dispersion_real
_atom_type_scat_dispersion_imag
_atom_type_scat_source
Pt -1.703 8.390 'International Tables'
Cl 0.148 0.159 'International Tables'
O 0.011 0.006 'International Tables'
N 0.006 0.003 'International Tables'
C 0.003 0.002 'International Tables'
H 0.000 0.000 'International Tables'

loop_
_geom_angle_atom_site_label_1
_geom_angle_atom_site_label_2
_geom_angle_atom_site_label_3
_geom_angle
_geom_angle_publ_flag
Cl Pt N(1) 92.3(2) yes
Cl Pt N(2) 177.5(5) yes
Cl Pt N(3) 89.0(2) yes
N(1) Pt N(2) 90.3(6) yes
N(1) Pt N(3) 178.3(3) yes
N(2) Pt N(3) 88.5(6) yes
C(1) O(1) C(6) 106.2(7) yes
Pt N(1) C(1) 131.7(7) yes
Pt N(1) C(7) 122.6(6) yes
C(1) N(1) C(7) 105.7(8) yes
O(2) N(4) O(3) 116.0(10) no
O(2) N(4) O(4) 124.0(10) no
O(3) N(4) O(4) 118.0(10) no
O(1) C(1) N(1) 113.4(8) no
O(1) C(1) C(8) 119.5(8) no
N(1) C(1) C(8) 127.0(9) no
C(3) C(2) C(7) 116.7(9) no
C(2) C(3) C(4) 119.8(9) no
C(2) C(3) C(9) 120.0(10) no
C(4) C(3) C(9) 120.0(10) no
C(3) C(4) C(5) 123.7(8) no
C(4) C(5) C(6) 115.2(10) no
O(1) C(6) C(5) 128.8(9) no
O(1) C(6) C(7) 108.9(8) no
C(5) C(6) C(7) 122.4(10) no
N(1) C(7) C(2) 131.9(8) no
N(1) C(7) C(6) 105.8(8) no
C(2) C(7) C(6) 122.3(8) no

loop_
_geom_bond_atom_site_label_1
_geom_bond_atom_site_label_2
_geom_bond_site_symmetry_1
_geom_bond_site_symmetry_2
_geom_bond_distance
_geom_bond_publ_flag
Pt Cl ? ? 2.294(3) yes
Pt N(1) ? ? 2.027(7) yes
Pt N(2) ? ? 2.042(7) yes
Pt N(3) ? ? 2.007(8) yes
O(1) C(1) ? ? 1.340(10) yes
O(1) C(6) ? ? 1.380(10) yes
O(2) N(4) ? ? 1.23(2) no
O(3) N(4) ? ? 1.260(10) no
O(4) N(4) ? ? 1.21(2) no
N(1) C(1) ? ? 1.300(10) yes
N(1) C(7) ? ? 1.450(10) yes
C(1) C(8) ? ? 1.460(10) no
C(2) C(3) ? ? 1.380(10) no
C(2) C(7) ? ? 1.370(10) no
C(3) C(4) ? ? 1.400(10) no
C(3) C(9) ? ? 1.50(2) no
C(4) C(5) ? ? 1.36(2) no
C(5) C(6) ? ? 1.380(10) no
C(6) C(7) ? ? 1.360(10) no
